data_4509006
loop_
_publ_author_name
'Guo, Hua-Dong'
'Guo, Xian-Min'
'Batten, Stuart R.'
'Song, Jiang-Feng'
'Song, Shu-Yan'
'Dang, Song'
'Zheng, Guo-Li'
'Tang, Jin-Kui'
'Zhang, Hong-Jie'

_publ_section_title
;
 Hydrothermal Synthesis, Structures, and Luminescent Properties of Seven
 d10Metal&#x2212;Organic Frameworks Based on
 9,9-Dipropylfluorene-2,7-Dicarboxylic Acid (H2DFDA)
;
_journal_issue 3
_journal_name_full 'Crystal Growth &amp; Design'
_journal_page_first 1394
_journal_paper_doi 10.1021/cg8006469
_journal_volume 9
_journal_year 2009
_chemical_formula_moiety 'C34 H41 Cd N5 O5'
_chemical_formula_sum 'C34 H41 Cd N5 O5'
_chemical_formula_weight 712.12
_chemical_melting_point ?
_chemical_name_systematic
;
 ?
;
_space_group_IT_number 14
_symmetry_cell_setting monoclinic
_symmetry_space_group_name_Hall '-P 2ybc'
_symmetry_space_group_name_H-M 'P 1 21/c 1'
_atom_sites_solution_hydrogens geom
_atom_sites_solution_primary direct
_atom_sites_solution_secondary difmap
_audit_creation_method SHELXL-97
_cell_angle_alpha 90.00
_cell_angle_beta 95.6420(10)
_cell_angle_gamma 90.00
_cell_formula_units_Z 4
_cell_length_a 13.1771(9)
_cell_length_b 11.5147(8)
_cell_length_c 22.2995(15)
_cell_measurement_reflns_used 6631
_cell_measurement_temperature 293(2)
_cell_measurement_theta_max 27.5
_cell_measurement_theta_min 3.4
_cell_volume 3367.1(4)
_computing_cell_refinement 'SAINT (Bruker, 1999)'
_computing_data_collection 'SMART (Bruker, 1997)'
_computing_data_reduction SAINT
_computing_molecular_graphics 'SHELXTL-PLUS (Sheldrick, 1990)'
_computing_publication_material SHELXL-97
_computing_structure_refinement 'SHELXL-97 (Sheldrick, 1997)'
_computing_structure_solution 'SHELXS-97 (Sheldrick, 1997)'
_diffrn_ambient_temperature 293(2)
_diffrn_measured_fraction_theta_full 0.997
_diffrn_measured_fraction_theta_max 0.997
_diffrn_measurement_device_type 'Bruker APEX CCD area-detector'
_diffrn_measurement_method '\w scans'
_diffrn_radiation_monochromator graphite
_diffrn_radiation_source 'fine-focus sealed tube'
_diffrn_radiation_type MoK\a
_diffrn_radiation_wavelength 0.71073
_diffrn_reflns_av_R_equivalents 0.0401
_diffrn_reflns_av_sigmaI/netI 0.0513
_diffrn_reflns_limit_h_max 16
_diffrn_reflns_limit_h_min -10
_diffrn_reflns_limit_k_max 14
_diffrn_reflns_limit_k_min -14
_diffrn_reflns_limit_l_max 26
_diffrn_reflns_limit_l_min -27
_diffrn_reflns_number 18460
_diffrn_reflns_theta_full 26.04
_diffrn_reflns_theta_max 26.04
_diffrn_reflns_theta_min 1.55
_diffrn_standards_number 0
_exptl_absorpt_coefficient_mu 0.696
_exptl_absorpt_correction_T_max 0.8460
_exptl_absorpt_correction_T_min 0.7572
_exptl_absorpt_correction_type multi-scan
_exptl_absorpt_process_details 'SADABS (Sheldrick, 1996)'
_exptl_crystal_colour Colorless
_exptl_crystal_density_diffrn 1.405
_exptl_crystal_density_method 'not measured'
_exptl_crystal_description Block
_exptl_crystal_F_000 1472
_exptl_crystal_size_max 0.40
_exptl_crystal_size_mid 0.35
_exptl_crystal_size_min 0.24
_refine_diff_density_max 1.744
_refine_diff_density_min -1.038
_refine_diff_density_rms 0.107
_refine_ls_extinction_method none
_refine_ls_goodness_of_fit_ref 1.051
_refine_ls_hydrogen_treatment constr
_refine_ls_matrix_type full
_refine_ls_number_parameters 406
_refine_ls_number_reflns 6631
_refine_ls_number_restraints 1
_refine_ls_restrained_S_all 1.080
_refine_ls_R_factor_all 0.0745
_refine_ls_R_factor_gt 0.0537
_refine_ls_shift/su_max 0.000
_refine_ls_shift/su_mean 0.000
_refine_ls_structure_factor_coef Fsqd
_refine_ls_weighting_details 'calc w=1/[\s^2^(Fo^2^)+(0.0696P)^2^+5.0316P] where P=(Fo^2^+2Fc^2^)/3'
_refine_ls_weighting_scheme calc
_refine_ls_wR_factor_gt 0.1324
_refine_ls_wR_factor_ref 0.1433
_reflns_number_gt 5012
_reflns_number_total 6631
_reflns_threshold_expression >2sigma(I)
_cod_data_source_file cg8006469sup1.cif
_cod_data_source_block compound6
_cod_depositor_comments
;
The following automatic conversions were performed:

'_chemical_melting_point' value 'not measured' was changed to '?' -
the value is undefined or not given.

Automatic conversion script
Id: cif_fix_values 1891 2012-01-12 08:04:46Z andrius 
;
_cod_original_sg_symbol_H-M p21/c
_cod_database_code 4509006

loop_
_symmetry_equiv_pos_as_xyz
'x, y, z'
'-x, y+1/2, -z+1/2'
'-x, -y, -z'
'x, -y-1/2, z-1/2'

loop_
_atom_site_label
_atom_site_type_symbol
_atom_site_fract_x
_atom_site_fract_y
_atom_site_fract_z
_atom_site_U_iso_or_equiv
_atom_site_adp_type
_atom_site_occupancy
_atom_site_symmetry_multiplicity
_atom_site_calc_flag
_atom_site_refinement_flags
C1 C 0.7692(4) 0.6093(4) 0.3827(2) 0.0333(11) Uani 1 1 d .
H6 H 0.8369 0.5924 0.3777 0.040 Uiso 1 1 calc R
C2 C 0.6905(4) 0.5482(4) 0.3502(2) 0.0297(10) Uani 1 1 d .
C3 C 0.5886(4) 0.5770(4) 0.3560(2) 0.0357(11) Uani 1 1 d .
H2 H 0.5367 0.5386 0.3326 0.043 Uiso 1 1 calc R
C4 C 0.5642(4) 0.6615(5) 0.3961(2) 0.0374(12) Uani 1 1 d .
H3 H 0.4965 0.6800 0.4001 0.045 Uiso 1 1 calc R
C5 C 0.5576(4) 0.8488(5) 0.5058(2) 0.0417(13) Uani 1 1 d .
H8 H 0.4914 0.8256 0.4929 0.050 Uiso 1 1 calc R
C6 C 0.5756(4) 0.9277(5) 0.5523(2) 0.0413(13) Uani 1 1 d .
H9 H 0.5211 0.9579 0.5707 0.050 Uiso 1 1 calc R
C7 C 0.6740(4) 0.9623(4) 0.5717(2) 0.0366(12) Uani 1 1 d .
C8 C 0.7574(4) 0.9162(4) 0.5445(2) 0.0386(12) Uani 1 1 d .
H11 H 0.8236 0.9386 0.5576 0.046 Uiso 1 1 calc R
C9 C 0.7392(4) 0.8376(4) 0.4983(2) 0.0353(11) Uani 1 1 d .
C10 C 0.6390(4) 0.8048(4) 0.4787(2) 0.0334(11) Uani 1 1 d .
C11 C 0.6422(4) 0.7181(4) 0.4303(2) 0.0338(11) Uani 1 1 d .
C12 C 0.7455(4) 0.6956(4) 0.4226(2) 0.0320(11) Uani 1 1 d .
C13 C 0.8151(4) 0.7779(4) 0.4595(3) 0.0403(13) Uani 1 1 d .
C14 C 0.6921(5) 1.0509(4) 0.6212(2) 0.0378(12) Uani 1 1 d .
C15 C 0.7144(4) 0.4516(4) 0.3075(2) 0.0305(10) Uani 1 1 d .
C16 C 0.9040(5) 0.7172(6) 0.4976(3) 0.0556(17) Uani 1 1 d .
H14A H 0.9509 0.6875 0.4704 0.067 Uiso 1 1 calc R
H14B H 0.9403 0.7754 0.5228 0.067 Uiso 1 1 calc R
C17 C 0.8767(5) 0.6212(6) 0.5365(3) 0.0600(17) Uani 1 1 d .
H15A H 0.8451 0.5592 0.5119 0.072 Uiso 1 1 calc R
H15B H 0.8279 0.6483 0.5632 0.072 Uiso 1 1 calc R
C18 C 0.9729(6) 0.5744(8) 0.5743(3) 0.095(3) Uani 1 1 d .
H16A H 0.9540 0.5117 0.5994 0.142 Uiso 1 1 calc R
H16B H 1.0034 0.6355 0.5992 0.142 Uiso 1 1 calc R
H16C H 1.0208 0.5468 0.5479 0.142 Uiso 1 1 calc R
C19 C 0.8573(7) 0.8664(6) 0.4163(4) 0.095(3) Uani 1 1 d D
H19A H 0.9026 0.8211 0.3937 0.114 Uiso 1 1 calc R
H19B H 0.7992 0.8854 0.3878 0.114 Uiso 1 1 calc R
C20 C 0.9086(19) 0.9733(10) 0.4267(8) 0.57(4) Uani 1 1 d D
H20A H 0.9781 0.9587 0.4437 0.684 Uiso 1 1 calc R
H20B H 0.8748 1.0182 0.4558 0.684 Uiso 1 1 calc R
C21 C 0.9101(12) 1.0426(9) 0.3689(5) 0.177(7) Uani 1 1 d .
H21A H 0.8733 1.1138 0.3723 0.266 Uiso 1 1 calc R
H21B H 0.8786 0.9981 0.3357 0.266 Uiso 1 1 calc R
H21C H 0.9794 1.0596 0.3621 0.266 Uiso 1 1 calc R
C22 C 0.6066(4) 0.1136(5) 0.2949(3) 0.0422(13) Uani 1 1 d .
H29 H 0.5947 0.1714 0.3225 0.051 Uiso 1 1 calc R
C23 C 0.5802(4) 0.0019(5) 0.2996(3) 0.0478(14) Uani 1 1 d .
H30 H 0.5459 -0.0311 0.3299 0.057 Uiso 1 1 calc R
C24 C 0.6565(4) 0.0275(4) 0.2188(2) 0.0373(12) Uani 1 1 d .
H31 H 0.6849 0.0123 0.1830 0.045 Uiso 1 1 calc R
C25 C 1.4066(4) 0.3233(4) 0.2646(3) 0.0531(16) Uani 1 1 d .
H28A H 1.4723 0.3177 0.2882 0.064 Uiso 1 1 calc R
H28B H 1.4106 0.2791 0.2279 0.064 Uiso 1 1 calc R
C26 C 1.3262(4) 0.2693(5) 0.3000(3) 0.0474(14) Uani 1 1 d .
H27A H 1.3223 0.3136 0.3367 0.057 Uiso 1 1 calc R
H27B H 1.3473 0.1911 0.3115 0.057 Uiso 1 1 calc R
C27 C 1.2204(4) 0.2642(4) 0.2658(2) 0.0367(12) Uani 1 1 d .
H26A H 1.1975 0.3426 0.2559 0.044 Uiso 1 1 calc R
H26B H 1.2243 0.2224 0.2283 0.044 Uiso 1 1 calc R
C28 C 1.1435(4) 0.2055(5) 0.3014(2) 0.0395(12) Uani 1 1 d .
H25A H 1.1697 0.1302 0.3150 0.047 Uiso 1 1 calc R
H25B H 1.1342 0.2518 0.3368 0.047 Uiso 1 1 calc R
C29 C 0.9236(4) 0.1220(5) 0.2029(3) 0.0495(15) Uani 1 1 d .
H23 H 0.8872 0.0753 0.1744 0.059 Uiso 1 1 calc R
C30 C 1.0207(4) 0.1037(5) 0.2261(3) 0.0455(14) Uani 1 1 d .
H24 H 1.0630 0.0434 0.2164 0.055 Uiso 1 1 calc R
C31 C 0.9630(4) 0.2582(4) 0.2658(2) 0.0351(11) Uani 1 1 d .
H22 H 0.9601 0.3246 0.2893 0.042 Uiso 1 1 calc R
C32 C 0.7491(6) 0.3000(6) 0.5654(3) 0.0583(17) Uani 1 1 d .
H33 H 0.7979 0.2415 0.5707 0.070 Uiso 1 1 calc R
C33 C 0.6374(5) 0.4160(7) 0.4985(3) 0.077(2) Uani 1 1 d .
H32A H 0.6189 0.4233 0.4559 0.115 Uiso 1 1 calc R
H32B H 0.6653 0.4882 0.5140 0.115 Uiso 1 1 calc R
H32C H 0.5781 0.3969 0.5182 0.115 Uiso 1 1 calc R
C34 C 0.7405(9) 0.2630(9) 0.4580(4) 0.122(4) Uani 1 1 d .
H34A H 0.7054 0.2955 0.4221 0.183 Uiso 1 1 calc R
H34B H 0.7220 0.1828 0.4613 0.183 Uiso 1 1 calc R
H34C H 0.8128 0.2691 0.4561 0.183 Uiso 1 1 calc R
N1 N 0.6132(3) -0.0538(4) 0.2514(2) 0.0400(11) Uani 1 1 d .
N2 N 0.6539(3) 0.1302(3) 0.24338(19) 0.0346(9) Uani 1 1 d .
N3 N 0.8869(3) 0.2208(3) 0.2282(2) 0.0367(10) Uani 1 1 d .
N4 N 1.0449(3) 0.1899(3) 0.26633(19) 0.0352(10) Uani 1 1 d .
N5 N 0.7127(5) 0.3252(5) 0.5094(2) 0.0610(15) Uani 1 1 d .
O1 O 0.6188(3) 1.1094(3) 0.63643(17) 0.0479(10) Uani 1 1 d .
O2 O 0.7814(3) 1.0643(3) 0.64587(17) 0.0468(10) Uani 1 1 d .
O3 O 0.8045(3) 0.4302(3) 0.30070(19) 0.0506(10) Uani 1 1 d .
O4 O 0.6414(3) 0.3976(3) 0.28057(18) 0.0500(10) Uani 1 1 d .
O5 O 0.7242(4) 0.3469(4) 0.6106(2) 0.0647(12) Uani 1 1 d .
Cd1 Cd 0.72882(3) 0.29621(3) 0.213369(16) 0.02984(13) Uani 1 1 d .

loop_
_atom_site_aniso_label
_atom_site_aniso_U_11
_atom_site_aniso_U_22
_atom_site_aniso_U_33
_atom_site_aniso_U_23
_atom_site_aniso_U_13
_atom_site_aniso_U_12
C1 0.030(3) 0.033(3) 0.038(3) 0.001(2) 0.009(2) 0.001(2)
C2 0.030(3) 0.027(2) 0.032(3) 0.002(2) 0.005(2) 0.003(2)
C3 0.033(3) 0.035(3) 0.038(3) -0.002(2) -0.003(2) 0.002(2)
C4 0.027(3) 0.043(3) 0.042(3) -0.003(2) 0.003(2) 0.008(2)
C5 0.041(3) 0.037(3) 0.047(3) -0.002(2) 0.006(3) 0.007(2)
C6 0.041(3) 0.037(3) 0.048(3) -0.006(2) 0.012(3) 0.006(2)
C7 0.048(3) 0.024(2) 0.038(3) 0.001(2) 0.006(2) 0.007(2)
C8 0.043(3) 0.031(3) 0.042(3) -0.001(2) 0.007(2) 0.000(2)
C9 0.035(3) 0.028(2) 0.043(3) -0.004(2) 0.008(2) 0.003(2)
C10 0.035(3) 0.029(2) 0.036(3) -0.001(2) 0.002(2) 0.004(2)
C11 0.039(3) 0.025(2) 0.038(3) 0.001(2) 0.009(2) 0.003(2)
C12 0.034(3) 0.029(2) 0.034(3) -0.001(2) 0.004(2) 0.000(2)
C13 0.036(3) 0.035(3) 0.052(3) -0.009(2) 0.013(3) -0.003(2)
C14 0.057(4) 0.026(3) 0.030(3) 0.004(2) 0.006(3) 0.001(2)
C15 0.032(3) 0.025(2) 0.036(3) 0.001(2) 0.007(2) -0.001(2)
C16 0.039(3) 0.064(4) 0.062(4) -0.028(3) -0.006(3) 0.006(3)
C17 0.050(4) 0.079(5) 0.050(4) -0.009(3) -0.001(3) 0.015(3)
C18 0.084(6) 0.140(8) 0.058(5) 0.000(5) -0.005(4) 0.049(6)
C19 0.110(7) 0.055(4) 0.138(7) -0.031(5) 0.094(6) -0.035(4)
C20 1.20(9) 0.102(11) 0.53(4) 0.143(18) 0.74(5) 0.21(3)
C21 0.33(2) 0.089(7) 0.135(9) 0.047(7) 0.138(12) 0.014(10)
C22 0.041(3) 0.035(3) 0.052(3) 0.004(2) 0.016(3) 0.003(2)
C23 0.041(3) 0.044(3) 0.061(4) 0.012(3) 0.017(3) 0.004(3)
C24 0.031(3) 0.033(3) 0.048(3) 0.003(2) 0.004(2) 0.000(2)
C25 0.035(3) 0.029(3) 0.096(5) -0.002(3) 0.014(3) 0.005(2)
C26 0.036(3) 0.034(3) 0.070(4) 0.010(3) -0.005(3) 0.003(2)
C27 0.032(3) 0.035(3) 0.043(3) 0.004(2) 0.003(2) 0.001(2)
C28 0.031(3) 0.043(3) 0.044(3) 0.007(2) -0.001(2) 0.008(2)
C29 0.041(3) 0.042(3) 0.066(4) -0.020(3) 0.006(3) -0.001(3)
C30 0.034(3) 0.034(3) 0.070(4) -0.014(3) 0.012(3) 0.002(2)
C31 0.036(3) 0.026(2) 0.044(3) -0.003(2) 0.005(2) 0.004(2)
C32 0.075(5) 0.052(4) 0.049(4) 0.004(3) 0.011(3) 0.001(3)
C33 0.066(5) 0.079(5) 0.083(5) 0.033(4) 0.000(4) -0.004(4)
C34 0.199(13) 0.111(8) 0.063(6) -0.009(5) 0.048(7) 0.015(8)
N1 0.026(2) 0.028(2) 0.067(3) 0.010(2) 0.010(2) 0.0012(18)
N2 0.031(2) 0.028(2) 0.044(2) 0.0040(18) 0.0039(19) 0.0006(17)
N3 0.033(2) 0.030(2) 0.047(3) -0.0052(19) 0.007(2) 0.0006(18)
N4 0.032(2) 0.028(2) 0.046(2) 0.0046(18) 0.0032(19) 0.0020(17)
N5 0.080(4) 0.060(3) 0.044(3) 0.009(2) 0.009(3) -0.005(3)
O1 0.055(2) 0.042(2) 0.048(2) -0.0133(18) 0.0147(19) 0.0034(19)
O2 0.056(3) 0.038(2) 0.045(2) -0.0109(17) -0.003(2) 0.0083(18)
O3 0.035(2) 0.042(2) 0.077(3) -0.025(2) 0.017(2) -0.0056(17)
O4 0.037(2) 0.055(2) 0.057(2) -0.024(2) 0.0001(19) -0.0006(18)
O5 0.070(3) 0.072(3) 0.053(3) -0.009(2) 0.007(2) 0.010(3)
Cd1 0.0270(2) 0.02576(19) 0.0369(2) 0.00176(15) 0.00391(14) -0.00029(15)

loop_
_atom_type_symbol
_atom_type_description
_atom_type_scat_dispersion_real
_atom_type_scat_dispersion_imag
_atom_type_scat_source
C C 0.0033 0.0016 'International Tables Vol C Tables 4.2.6.8 and 6.1.1.4'
H H 0.0000 0.0000 'International Tables Vol C Tables 4.2.6.8 and 6.1.1.4'
N N 0.0061 0.0033 'International Tables Vol C Tables 4.2.6.8 and 6.1.1.4'
O O 0.0106 0.0060 'International Tables Vol C Tables 4.2.6.8 and 6.1.1.4'
Cd Cd -0.8075 1.2024 'International Tables Vol C Tables 4.2.6.8 and 6.1.1.4'

loop_
_geom_angle_atom_site_label_1
_geom_angle_atom_site_label_2
_geom_angle_atom_site_label_3
_geom_angle
_geom_angle_site_symmetry_1
_geom_angle_site_symmetry_3
C12 C1 C2 119.3(5) . .
C12 C1 H6 120.3 . .
C2 C1 H6 120.3 . .
C1 C2 C3 120.2(4) . .
C1 C2 C15 120.3(4) . .
C3 C2 C15 119.5(4) . .
C4 C3 C2 120.8(5) . .
C4 C3 H2 119.6 . .
C2 C3 H2 119.6 . .
C3 C4 C11 118.9(5) . .
C3 C4 H3 120.6 . .
C11 C4 H3 120.6 . .
C10 C5 C6 119.1(5) . .
C10 C5 H8 120.4 . .
C6 C5 H8 120.4 . .
C5 C6 C7 120.7(5) . .
C5 C6 H9 119.6 . .
C7 C6 H9 119.6 . .
C6 C7 C8 120.1(5) . .
C6 C7 C14 120.0(5) . .
C8 C7 C14 119.8(5) . .
C9 C8 C7 119.1(5) . .
C9 C8 H11 120.5 . .
C7 C8 H11 120.5 . .
C8 C9 C10 120.0(5) . .
C8 C9 C13 129.6(5) . .
C10 C9 C13 110.3(4) . .
C5 C10 C9 121.0(5) . .
C5 C10 C11 130.4(5) . .
C9 C10 C11 108.5(4) . .
C4 C11 C12 121.3(4) . .
C4 C11 C10 130.6(5) . .
C12 C11 C10 108.1(4) . .
C1 C12 C11 119.3(5) . .
C1 C12 C13 129.5(5) . .
C11 C12 C13 111.1(4) . .
C12 C13 C19 108.1(5) . .
C12 C13 C16 113.9(4) . .
C19 C13 C16 110.0(6) . .
C12 C13 C9 101.1(4) . .
C19 C13 C9 110.4(5) . .
C16 C13 C9 113.0(5) . .
O1 C14 O2 121.9(5) . .
O1 C14 C7 119.6(5) . .
O2 C14 C7 118.5(5) . .
O1 C14 Cd1 62.0(3) . 4_576
O2 C14 Cd1 60.0(3) . 4_576
C7 C14 Cd1 177.6(4) . 4_576
O3 C15 O4 123.0(5) . .
O3 C15 C2 119.0(4) . .
O4 C15 C2 118.0(4) . .
C17 C16 C13 116.6(5) . .
C17 C16 H14A 108.1 . .
C13 C16 H14A 108.1 . .
C17 C16 H14B 108.1 . .
C13 C16 H14B 108.1 . .
H14A C16 H14B 107.3 . .
C16 C17 C18 110.4(6) . .
C16 C17 H15A 109.6 . .
C18 C17 H15A 109.6 . .
C16 C17 H15B 109.6 . .
C18 C17 H15B 109.6 . .
H15A C17 H15B 108.1 . .
C17 C18 H16A 109.5 . .
C17 C18 H16B 109.5 . .
H16A C18 H16B 109.5 . .
C17 C18 H16C 109.5 . .
H16A C18 H16C 109.5 . .
H16B C18 H16C 109.5 . .
C20 C19 C13 131.9(10) . .
C20 C19 H19A 104.3 . .
C13 C19 H19A 104.3 . .
C20 C19 H19B 104.3 . .
C13 C19 H19B 104.3 . .
H19A C19 H19B 105.6 . .
C19 C20 C21 111.3(17) . .
C19 C20 H20A 109.4 . .
C21 C20 H20A 109.4 . .
C19 C20 H20B 109.4 . .
C21 C20 H20B 109.4 . .
H20A C20 H20B 108.0 . .
C20 C21 H21A 109.5 . .
C20 C21 H21B 109.5 . .
H21A C21 H21B 109.5 . .
C20 C21 H21C 109.5 . .
H21A C21 H21C 109.5 . .
H21B C21 H21C 109.5 . .
C23 C22 N2 110.0(5) . .
C23 C22 H29 125.0 . .
N2 C22 H29 125.0 . .
C22 C23 N1 106.6(5) . .
C22 C23 H30 126.7 . .
N1 C23 H30 126.7 . .
N2 C24 N1 111.8(5) . .
N2 C24 H31 124.1 . .
N1 C24 H31 124.1 . .
N1 C25 C26 113.8(4) 2_755 .
N1 C25 H28A 108.8 2_755 .
C26 C25 H28A 108.8 . .
N1 C25 H28B 108.8 2_755 .
C26 C25 H28B 108.8 . .
H28A C25 H28B 107.7 . .
C25 C26 C27 114.1(5) . .
C25 C26 H27A 108.7 . .
C27 C26 H27A 108.7 . .
C25 C26 H27B 108.7 . .
C27 C26 H27B 108.7 . .
H27A C26 H27B 107.6 . .
C28 C27 C26 112.6(5) . .
C28 C27 H26A 109.1 . .
C26 C27 H26A 109.1 . .
C28 C27 H26B 109.1 . .
C26 C27 H26B 109.1 . .
H26A C27 H26B 107.8 . .
N4 C28 C27 112.4(4) . .
N4 C28 H25A 109.1 . .
C27 C28 H25A 109.1 . .
N4 C28 H25B 109.1 . .
C27 C28 H25B 109.1 . .
H25A C28 H25B 107.8 . .
C30 C29 N3 109.2(5) . .
C30 C29 H23 125.4 . .
N3 C29 H23 125.4 . .
C29 C30 N4 107.0(5) . .
C29 C30 H24 126.5 . .
N4 C30 H24 126.5 . .
N3 C31 N4 112.3(4) . .
N3 C31 H22 123.9 . .
N4 C31 H22 123.9 . .
O5 C32 N5 125.5(7) . .
O5 C32 H33 117.2 . .
N5 C32 H33 117.2 . .
N5 C33 H32A 109.5 . .
N5 C33 H32B 109.5 . .
H32A C33 H32B 109.5 . .
N5 C33 H32C 109.5 . .
H32A C33 H32C 109.5 . .
H32B C33 H32C 109.5 . .
N5 C34 H34A 109.5 . .
N5 C34 H34B 109.5 . .
H34A C34 H34B 109.5 . .
N5 C34 H34C 109.5 . .
H34A C34 H34C 109.5 . .
H34B C34 H34C 109.5 . .
C24 N1 C23 106.6(4) . .
C24 N1 C25 127.6(5) . 2_745
C23 N1 C25 125.5(5) . 2_745
C24 N2 C22 105.0(4) . .
C24 N2 Cd1 127.2(3) . .
C22 N2 Cd1 127.4(3) . .
C31 N3 C29 104.7(4) . .
C31 N3 Cd1 127.2(3) . .
C29 N3 Cd1 128.0(4) . .
C31 N4 C30 106.7(4) . .
C31 N4 C28 127.5(4) . .
C30 N4 C28 125.8(4) . .
C32 N5 C34 123.3(7) . .
C32 N5 C33 119.7(6) . .
C34 N5 C33 116.9(7) . .
C14 O1 Cd1 90.6(3) . 4_576
C14 O2 Cd1 92.4(3) . 4_576
C15 O3 Cd1 84.8(3) . .
C15 O4 Cd1 98.9(3) . .
N3 Cd1 N2 93.13(14) . .
N3 Cd1 O4 128.06(15) . .
N2 Cd1 O4 88.57(15) . .
N3 Cd1 O2 91.78(15) . 4_575
N2 Cd1 O2 157.38(14) . 4_575
O4 Cd1 O2 105.60(15) . 4_575
N3 Cd1 O1 140.04(14) . 4_575
N2 Cd1 O1 109.97(14) . 4_575
O4 Cd1 O1 85.96(14) . 4_575
O2 Cd1 O1 55.05(13) 4_575 4_575
N3 Cd1 O3 80.65(13) . .
N2 Cd1 O3 114.95(14) . .
O4 Cd1 O3 52.49(12) . .
O2 Cd1 O3 87.64(13) 4_575 .
O1 Cd1 O3 115.27(13) 4_575 .
N3 Cd1 C14 117.09(17) . 4_575
N2 Cd1 C14 135.68(16) . 4_575
O4 Cd1 C14 95.79(15) . 4_575
O2 Cd1 C14 27.62(15) 4_575 4_575
O1 Cd1 C14 27.44(15) 4_575 4_575
O3 Cd1 C14 102.05(14) . 4_575

loop_
_geom_bond_atom_site_label_1
_geom_bond_atom_site_label_2
_geom_bond_distance
_geom_bond_site_symmetry_2
C1 C12 1.389(7) .
C1 C2 1.396(7) .
C1 H6 0.9300 .
C2 C3 1.401(7) .
C2 C15 1.517(6) .
C3 C4 1.381(7) .
C3 H2 0.9300 .
C4 C11 1.380(7) .
C4 H3 0.9300 .
C5 C10 1.379(7) .
C5 C6 1.382(7) .
C5 H8 0.9300 .
C6 C7 1.385(7) .
C6 H9 0.9300 .
C7 C8 1.410(7) .
C7 C14 1.504(7) .
C8 C9 1.375(7) .
C8 H11 0.9300 .
C9 C10 1.401(7) .
C9 C13 1.546(7) .
C10 C11 1.473(7) .
C11 C12 1.413(7) .
C12 C13 1.507(7) .
C13 C19 1.544(9) .
C13 C16 1.544(8) .
C14 O1 1.251(6) .
C14 O2 1.259(6) .
C14 Cd1 2.714(5) 4_576
C15 O3 1.237(6) .
C15 O4 1.250(6) .
C16 C17 1.472(9) .
C16 H14A 0.9700 .
C16 H14B 0.9700 .
C17 C18 1.548(9) .
C17 H15A 0.9700 .
C17 H15B 0.9700 .
C18 H16A 0.9600 .
C18 H16B 0.9600 .
C18 H16C 0.9600 .
C19 C20 1.412(17) .
C19 H19A 0.9700 .
C19 H19B 0.9700 .
C20 C21 1.519(17) .
C20 H20A 0.9700 .
C20 H20B 0.9700 .
C21 H21A 0.9600 .
C21 H21B 0.9600 .
C21 H21C 0.9600 .
C22 C23 1.339(8) .
C22 N2 1.373(7) .
C22 H29 0.9300 .
C23 N1 1.359(7) .
C23 H30 0.9300 .
C24 N2 1.306(6) .
C24 N1 1.346(6) .
C24 H31 0.9300 .
C25 N1 1.476(7) 2_755
C25 C26 1.515(8) .
C25 H28A 0.9700 .
C25 H28B 0.9700 .
C26 C27 1.522(7) .
C26 H27A 0.9700 .
C26 H27B 0.9700 .
C27 C28 1.508(7) .
C27 H26A 0.9700 .
C27 H26B 0.9700 .
C28 N4 1.460(6) .
C28 H25A 0.9700 .
C28 H25B 0.9700 .
C29 C30 1.348(8) .
C29 N3 1.379(6) .
C29 H23 0.9300 .
C30 N4 1.354(6) .
C30 H24 0.9300 .
C31 N3 1.314(6) .
C31 N4 1.335(6) .
C31 H22 0.9300 .
C32 O5 1.215(7) .
C32 N5 1.326(8) .
C32 H33 0.9300 .
C33 N5 1.446(9) .
C33 H32A 0.9600 .
C33 H32B 0.9600 .
C33 H32C 0.9600 .
C34 N5 1.429(9) .
C34 H34A 0.9600 .
C34 H34B 0.9600 .
C34 H34C 0.9600 .
N1 C25 1.476(7) 2_745
N2 Cd1 2.282(4) .
N3 Cd1 2.251(4) .
O1 Cd1 2.395(4) 4_576
O2 Cd1 2.352(4) 4_576
O3 Cd1 2.605(4) .
O4 Cd1 2.297(4) .
Cd1 O2 2.352(4) 4_575
Cd1 O1 2.395(4) 4_575
Cd1 C14 2.714(5) 4_575

loop_
_geom_torsion_atom_site_label_1
_geom_torsion_atom_site_label_2
_geom_torsion_atom_site_label_3
_geom_torsion_atom_site_label_4
_geom_torsion
_geom_torsion_site_symmetry_1
_geom_torsion_site_symmetry_4
C12 C1 C2 C3 2.5(7) . .
C12 C1 C2 C15 -178.5(4) . .
C1 C2 C3 C4 -3.5(7) . .
C15 C2 C3 C4 177.6(4) . .
C2 C3 C4 C11 0.4(8) . .
C10 C5 C6 C7 -0.2(8) . .
C5 C6 C7 C8 -0.6(8) . .
C5 C6 C7 C14 178.2(5) . .
C6 C7 C8 C9 0.6(7) . .
C14 C7 C8 C9 -178.3(4) . .
C7 C8 C9 C10 0.3(7) . .
C7 C8 C9 C13 177.5(5) . .
C6 C5 C10 C9 1.0(8) . .
C6 C5 C10 C11 177.8(5) . .
C8 C9 C10 C5 -1.1(8) . .
C13 C9 C10 C5 -178.8(5) . .
C8 C9 C10 C11 -178.4(5) . .
C13 C9 C10 C11 3.8(6) . .
C3 C4 C11 C12 3.6(8) . .
C3 C4 C11 C10 -175.5(5) . .
C5 C10 C11 C4 4.3(9) . .
C9 C10 C11 C4 -178.7(5) . .
C5 C10 C11 C12 -174.8(5) . .
C9 C10 C11 C12 2.2(6) . .
C2 C1 C12 C11 1.4(7) . .
C2 C1 C12 C13 -175.8(5) . .
C4 C11 C12 C1 -4.5(7) . .
C10 C11 C12 C1 174.7(4) . .
C4 C11 C12 C13 173.2(5) . .
C10 C11 C12 C13 -7.6(6) . .
C1 C12 C13 C19 70.7(7) . .
C11 C12 C13 C19 -106.7(5) . .
C1 C12 C13 C16 -51.9(7) . .
C11 C12 C13 C16 130.8(5) . .
C1 C12 C13 C9 -173.4(5) . .
C11 C12 C13 C9 9.3(5) . .
C8 C9 C13 C12 174.7(5) . .
C10 C9 C13 C12 -7.8(5) . .
C8 C9 C13 C19 -71.0(8) . .
C10 C9 C13 C19 106.4(6) . .
C8 C9 C13 C16 52.6(7) . .
C10 C9 C13 C16 -129.9(5) . .
C6 C7 C14 O1 -13.9(7) . .
C8 C7 C14 O1 165.0(5) . .
C6 C7 C14 O2 166.5(5) . .
C8 C7 C14 O2 -14.6(7) . .
C6 C7 C14 Cd1 116(10) . 4_576
C8 C7 C14 Cd1 -66(10) . 4_576
C1 C2 C15 O3 -2.1(7) . .
C3 C2 C15 O3 176.9(5) . .
C1 C2 C15 O4 178.3(5) . .
C3 C2 C15 O4 -2.7(7) . .
C12 C13 C16 C17 -52.1(7) . .
C19 C13 C16 C17 -173.6(5) . .
C9 C13 C16 C17 62.5(6) . .
C13 C16 C17 C18 -176.7(5) . .
C12 C13 C19 C20 166.0(15) . .
C16 C13 C19 C20 -69.1(16) . .
C9 C13 C19 C20 56.3(17) . .
C13 C19 C20 C21 -165.2(10) . .
N2 C22 C23 N1 1.5(7) . .
N1 C25 C26 C27 63.0(7) 2_755 .
C25 C26 C27 C28 177.6(5) . .
C26 C27 C28 N4 -174.0(4) . .
N3 C29 C30 N4 0.6(7) . .
N2 C24 N1 C23 0.6(6) . .
N2 C24 N1 C25 173.9(5) . 2_745
C22 C23 N1 C24 -1.3(6) . .
C22 C23 N1 C25 -174.8(5) . 2_745
N1 C24 N2 C22 0.4(6) . .
N1 C24 N2 Cd1 173.6(3) . .
C23 C22 N2 C24 -1.2(6) . .
C23 C22 N2 Cd1 -174.4(4) . .
N4 C31 N3 C29 -0.3(6) . .
N4 C31 N3 Cd1 176.2(3) . .
C30 C29 N3 C31 -0.2(7) . .
C30 C29 N3 Cd1 -176.7(4) . .
N3 C31 N4 C30 0.7(6) . .
N3 C31 N4 C28 178.7(5) . .
C29 C30 N4 C31 -0.8(6) . .
C29 C30 N4 C28 -178.8(5) . .
C27 C28 N4 C31 -96.6(6) . .
C27 C28 N4 C30 81.1(6) . .
O5 C32 N5 C34 -176.5(8) . .
O5 C32 N5 C33 0.5(11) . .
O2 C14 O1 Cd1 -2.5(5) . 4_576
C7 C14 O1 Cd1 177.9(4) . 4_576
O1 C14 O2 Cd1 2.6(5) . 4_576
C7 C14 O2 Cd1 -177.8(4) . 4_576
O4 C15 O3 Cd1 8.8(5) . .
C2 C15 O3 Cd1 -170.7(4) . .
O3 C15 O4 Cd1 -10.1(6) . .
C2 C15 O4 Cd1 169.5(3) . .
C31 N3 Cd1 N2 -118.5(4) . .
C29 N3 Cd1 N2 57.3(5) . .
C31 N3 Cd1 O4 -27.9(5) . .
C29 N3 Cd1 O4 147.9(4) . .
C31 N3 Cd1 O2 83.6(4) . 4_575
C29 N3 Cd1 O2 -100.6(5) . 4_575
C31 N3 Cd1 O1 114.8(4) . 4_575
C29 N3 Cd1 O1 -69.4(5) . 4_575
C31 N3 Cd1 O3 -3.7(4) . .
C29 N3 Cd1 O3 172.1(5) . .
C31 N3 Cd1 C14 95.1(4) . 4_575
C29 N3 Cd1 C14 -89.1(5) . 4_575
C24 N2 Cd1 N3 -61.2(4) . .
C22 N2 Cd1 N3 110.6(4) . .
C24 N2 Cd1 O4 170.8(4) . .
C22 N2 Cd1 O4 -17.4(4) . .
C24 N2 Cd1 O2 41.0(6) . 4_575
C22 N2 Cd1 O2 -147.2(4) . 4_575
C24 N2 Cd1 O1 85.6(4) . 4_575
C22 N2 Cd1 O1 -102.6(4) . 4_575
C24 N2 Cd1 O3 -142.3(4) . .
C22 N2 Cd1 O3 29.5(5) . .
C24 N2 Cd1 C14 74.0(5) . 4_575
C22 N2 Cd1 C14 -114.2(4) . 4_575
C15 O4 Cd1 N3 35.7(4) . .
C15 O4 Cd1 N2 128.5(3) . .
C15 O4 Cd1 O2 -69.4(3) . 4_575
C15 O4 Cd1 O1 -121.4(3) . 4_575
C15 O4 Cd1 O3 5.1(3) . .
C15 O4 Cd1 C14 -95.7(3) . 4_575
C15 O3 Cd1 N3 -161.1(3) . .
C15 O3 Cd1 N2 -72.0(3) . .
C15 O3 Cd1 O4 -5.1(3) . .
C15 O3 Cd1 O2 106.7(3) . 4_575
C15 O3 Cd1 O1 57.5(3) . 4_575
C15 O3 Cd1 C14 83.0(3) . 4_575
